data_2300027
_journal_name_full 'Journal of Applied Crystallography'
_journal_page_first 791
_journal_page_last 797
_journal_paper_doi 10.1107/S0021889804017832
_journal_volume 37
_journal_year 2004
_chemical_formula_sum 'C6 H6 N12 O12'
_chemical_formula_weight 438.23
_space_group_IT_number 14
_symmetry_cell_setting monoclinic
_symmetry_space_group_name_Hall '-P 2yn'
_symmetry_space_group_name_H-M 'P 1 21/n 1'
_cell_angle_alpha 90.00
_cell_angle_beta 106.740(2)
_cell_angle_gamma 90.00
_cell_formula_units_Z 4
_cell_length_a 8.8212(10)
_cell_length_b 12.5368(14)
_cell_length_c 13.3330(15)
_cell_measurement_temperature 200.0(10)
_cell_volume 1412.0(3)
_diffrn_ambient_temperature 200.0(10)
_exptl_crystal_density_diffrn 2.061
_cod_depositor_comments
;
The following automatic conversions were performed:
'_symmetry_cell_setting' value 'Monoclinic' changed to 'monoclinic'
according to '/home/saulius/struct/CIF-dictionaries/cif_core.dic'
dictionary named 'cif_core.dic' version 2.4.1 from 2010-06-29.

Automatic conversion script
Id: cif_fix_enum 1527 2010-12-29 10:47:43Z saulius 
;
_cod_original_sg_symbol_H-M 'P 21/n'
_cod_database_code 2300027

loop_
_symmetry_equiv_pos_as_xyz
'x, y, z'
'-x+1/2, y+1/2, -z+1/2'
'-x, -y, -z'
'x-1/2, -y-1/2, z-1/2'

loop_
_atom_site_label
_atom_site_fract_x
_atom_site_fract_y
_atom_site_fract_z
_atom_site_U_iso_or_equiv
_atom_site_adp_type
_atom_site_calc_flag
_atom_site_refinement_flags
_atom_site_occupancy
_atom_site_disorder_assembly
_atom_site_disorder_group
_atom_site_type_symbol
C1 0.4318(2) -0.23488(16) 0.21342(15) 0.0159(4) Uani d . 1 . . C
H1 0.385(2) -0.2953(17) 0.1843(16) 0.018(5) Uiso d . 1 . . H
C3 0.6595(2) -0.11861(15) 0.22155(15) 0.0169(4) Uani d . 1 . . C
H3 0.752(3) -0.1157(14) 0.1953(15) 0.016(5) Uiso d . 1 . . H
C5 0.5861(2) -0.06165(15) 0.37452(15) 0.0163(4) Uani d . 1 . . C
H5 0.627(3) -0.0362(16) 0.4427(17) 0.018(5) Uiso d . 1 . . H
C7 0.5464(2) -0.01934(15) 0.19260(15) 0.0161(4) Uani d . 1 . . C
H7 0.581(2) 0.0306(16) 0.1512(15) 0.018(5) Uiso d . 1 . . H
C9 0.3170(2) -0.13641(16) 0.18327(15) 0.0173(4) Uani d . 1 . . C
H9 0.218(3) -0.1539(15) 0.1347(15) 0.016(5) Uiso d . 1 . . H
C11 0.4379(2) -0.13712(15) 0.36653(15) 0.0158(4) Uani d . 1 . . C
H11 0.419(2) -0.1406(15) 0.4273(15) 0.012(5) Uiso d . 1 . . H
N1 0.6470(2) -0.29860(14) 0.14643(13) 0.0229(4) Uani d . 1 . . N
N2 0.56852(19) -0.21268(12) 0.17872(12) 0.0175(4) Uani d . 1 . . N
N3 0.7870(2) -0.19838(13) 0.39572(13) 0.0212(4) Uani d . 1 . . N
N4 0.70748(19) -0.11347(12) 0.33729(12) 0.0169(4) Uani d . 1 . . N
N5 0.4512(2) 0.10388(12) 0.30481(13) 0.0189(4) Uani d . 1 . . N
N6 0.55232(19) 0.02268(12) 0.29673(12) 0.0154(3) Uani d . 1 . . N
N7 0.3129(2) -0.01225(14) 0.03851(12) 0.0216(4) Uani d . 1 . . N
N8 0.38965(19) -0.05413(13) 0.13632(12) 0.0185(4) Uani d . 1 . . N
N9 0.1509(2) -0.10619(13) 0.30209(14) 0.0224(4) Uani d . 1 . . N
N10 0.30230(19) -0.09672(13) 0.28369(12) 0.0171(4) Uani d . 1 . . N
N11 0.4183(2) -0.33170(13) 0.37268(14) 0.0209(4) Uani d . 1 . . N
N12 0.4729(2) -0.24091(12) 0.32864(12) 0.0161(4) Uani d . 1 . . N
O1 0.5897(2) -0.38654(12) 0.14692(14) 0.0393(4) Uani d . 1 . . O
O2 0.76165(19) -0.27533(12) 0.11781(12) 0.0285(4) Uani d . 1 . . O
O3 0.84835(18) -0.26200(12) 0.35037(12) 0.0287(4) Uani d . 1 . . O
O4 0.78985(19) -0.20028(12) 0.48761(11) 0.0303(4) Uani d . 1 . . O
O5 0.42199(18) 0.11248(11) 0.38889(11) 0.0249(3) Uani d . 1 . . O
O6 0.40408(17) 0.16102(11) 0.22832(11) 0.0236(3) Uani d . 1 . . O
O7 0.1908(2) -0.05507(13) -0.00986(12) 0.0375(4) Uani d . 1 . . O
O8 0.37611(18) 0.06385(11) 0.00934(11) 0.0261(4) Uani d . 1 . . O
O9 0.03782(17) -0.11619(11) 0.22545(12) 0.0286(4) Uani d . 1 . . O
O10 0.1514(2) -0.09648(13) 0.39299(13) 0.0368(4) Uani d . 1 . . O
O11 0.4016(2) -0.32000(11) 0.45896(12) 0.0311(4) Uani d . 1 . . O
O12 0.40199(18) -0.41308(11) 0.32130(11) 0.0269(4) Uani d . 1 . . O

loop_
_atom_site_aniso_label
_atom_site_aniso_U_11
_atom_site_aniso_U_22
_atom_site_aniso_U_33
_atom_site_aniso_U_12
_atom_site_aniso_U_13
_atom_site_aniso_U_23
C1 0.0154(10) 0.0156(10) 0.0163(10) -0.0008(8) 0.0038(8) -0.0012(8)
C3 0.0163(10) 0.0194(10) 0.0155(10) -0.0013(8) 0.0053(8) 0.0006(8)
C5 0.0175(10) 0.0180(10) 0.0127(10) 0.0003(8) 0.0031(8) -0.0005(8)
C7 0.0148(10) 0.0192(10) 0.0145(10) -0.0015(8) 0.0045(8) 0.0012(8)
C9 0.0148(10) 0.0186(10) 0.0172(10) -0.0010(8) 0.0027(8) -0.0003(8)
C11 0.0158(10) 0.0190(10) 0.0128(10) 0.0015(8) 0.0042(8) 0.0004(8)
N1 0.0225(10) 0.0233(10) 0.0231(10) 0.0069(8) 0.0070(8) -0.0023(7)
N2 0.0171(9) 0.0177(8) 0.0190(9) 0.0003(7) 0.0071(7) -0.0042(7)
N3 0.0171(9) 0.0249(9) 0.0196(9) 0.0020(8) 0.0021(7) 0.0015(7)
N4 0.0148(8) 0.0191(8) 0.0156(8) 0.0022(7) 0.0025(7) 0.0013(7)
N5 0.0166(9) 0.0165(8) 0.0233(9) -0.0031(7) 0.0051(7) -0.0025(7)
N6 0.0173(9) 0.0132(8) 0.0159(8) 0.0005(7) 0.0051(7) -0.0004(6)
N7 0.0230(10) 0.0254(9) 0.0150(9) 0.0076(8) 0.0034(7) 0.0003(7)
N8 0.0162(9) 0.0226(9) 0.0147(8) -0.0013(7) 0.0012(7) 0.0033(7)
N9 0.0211(10) 0.0174(9) 0.0321(11) 0.0019(7) 0.0132(8) 0.0037(7)
N10 0.0137(8) 0.0200(8) 0.0185(9) 0.0014(7) 0.0061(7) 0.0005(7)
N11 0.0173(9) 0.0183(9) 0.0269(10) -0.0001(7) 0.0061(8) 0.0045(7)
N12 0.0184(9) 0.0134(8) 0.0171(8) -0.0014(7) 0.0064(7) 0.0003(6)
O1 0.0381(10) 0.0197(8) 0.0654(12) 0.0008(8) 0.0234(9) -0.0088(8)
O2 0.0267(9) 0.0344(9) 0.0293(8) 0.0074(7) 0.0159(7) 0.0022(7)
O3 0.0254(8) 0.0317(8) 0.0307(9) 0.0122(7) 0.0109(7) 0.0049(7)
O4 0.0357(10) 0.0374(9) 0.0151(8) 0.0073(8) 0.0031(6) 0.0063(7)
O5 0.0285(9) 0.0279(8) 0.0214(8) 0.0005(7) 0.0120(6) -0.0066(6)
O6 0.0216(8) 0.0201(7) 0.0286(8) 0.0020(6) 0.0065(6) 0.0064(6)
O7 0.0333(10) 0.0415(10) 0.0263(9) -0.0036(8) -0.0093(7) -0.0003(7)
O8 0.0294(9) 0.0294(8) 0.0215(8) 0.0057(7) 0.0106(7) 0.0095(6)
O9 0.0149(8) 0.0271(8) 0.0419(9) -0.0017(7) 0.0053(7) 0.0065(7)
O10 0.0320(10) 0.0520(11) 0.0339(10) 0.0082(8) 0.0215(8) 0.0036(8)
O11 0.0424(11) 0.0284(8) 0.0284(9) -0.0017(7) 0.0196(8) 0.0056(7)
O12 0.0281(9) 0.0160(7) 0.0342(9) -0.0029(6) 0.0053(7) -0.0022(6)

loop_
_geom_bond_atom_site_label_1
_geom_bond_atom_site_label_2
_geom_bond_site_symmetry_2
_geom_bond_distance
_geom_bond_publ_flag
C1 N2 . 1.438(2) ?
C1 N12 . 1.475(2) ?
C1 C9 . 1.574(3) ?
C1 H1 . 0.90(2) ?
C3 N2 . 1.448(2) ?
C3 N4 . 1.479(2) ?
C3 C7 . 1.572(3) ?
C3 H3 . 0.97(2) ?
C5 N6 . 1.451(2) ?
C5 N4 . 1.456(2) ?
C5 C11 . 1.592(3) ?
C5 H5 . 0.93(2) ?
C7 N8 . 1.438(2) ?
C7 N6 . 1.472(2) ?
C7 H7 . 0.94(2) ?
C9 N8 . 1.448(2) ?
C9 N10 . 1.469(2) ?
C9 H9 . 0.95(2) ?
C11 N12 . 1.461(2) ?
C11 N10 . 1.465(2) ?
C11 H11 . 0.876(19) ?
N1 O1 . 1.214(2) ?
N1 O2 . 1.215(2) ?
N1 N2 . 1.413(2) ?
N3 O3 . 1.218(2) ?
N3 O4 . 1.218(2) ?
N3 N4 . 1.385(2) ?
N5 O6 . 1.217(2) ?
N5 O5 . 1.225(2) ?
N5 N6 . 1.378(2) ?
N7 O7 . 1.209(2) ?
N7 O8 . 1.224(2) ?
N7 N8 . 1.388(2) ?
N9 O9 . 1.211(2) ?
N9 O10 . 1.217(2) ?
N9 N10 . 1.431(2) ?
N11 O11 . 1.210(2) ?
N11 O12 . 1.214(2) ?
N11 N12 . 1.427(2) ?

loop_
_cod_related_entry_id
_cod_related_entry_database
_cod_related_entry_code
1 ChemSpider 8064994
